data_4101156
loop_
_publ_author_name
'Miao, Qian'
'Chi, Xiaoliu'
'Zeis, Roswitha'
'Lefenfeld, Michael'
'Kloc, Christian'
'Siegrist, Theo'
'Steigerwald, Michael'
'Nuckolls, Colin'

_publ_section_title
;
 Organization of Acenes with a Cruciform Assembly Motif
;
_journal_name_full 'Journal of the American Chemical Society'
_journal_paper_doi 10.1021/ja0570786
_journal_year 2006
_chemical_formula_moiety 'C34 H22'
_chemical_formula_sum 'C34 H22'
_chemical_formula_weight 430.55
_space_group_IT_number 76
_symmetry_cell_setting tetragonal
_symmetry_Int_Tables_number 76
_symmetry_space_group_name_Hall 'P 4w'
_symmetry_space_group_name_H-M 'P 41'
_cell_angle_alpha 90.021(4)
_cell_angle_beta 90.022(4)
_cell_angle_gamma 90
_cell_formula_units_Z 8
_cell_length_a 15.5345(8)
_cell_length_b 15.5352(9)
_cell_length_c 19.5287(8)
_cell_measurement_temperature 293
_cell_volume 4712.9(4)
_diffrn_ambient_temperature 293
_exptl_crystal_density_diffrn 1.214
_cod_database_code 4101156

loop_
_symmetry_equiv_pos_as_xyz
x,y,z
-y,x,z+1/4
-x,-y,z+1/2
y,-x,z+3/4

loop_
_atom_site_label
_atom_site_type_symbol
_atom_site_fract_x
_atom_site_fract_y
_atom_site_fract_z
_atom_site_U_iso_or_equiv
_atom_site_occupancy
_atom_site_adp_type
_atom_site_refinement_flags
_atom_site_attached_hydrogens
C1 C 0.4010(3) 0.4547(4) 0.2502(4) 0.0524 1.0000 Uani . .
C2 C 0.4166(4) 0.5425(4) 0.2526(3) 0.0534 1.0000 Uani . .
C3 C 0.5076(5) 0.5709(5) 0.2514(4) 0.0662 1.0000 Uani . .
C4 C 0.5764(3) 0.5112(4) 0.2504(3) 0.0547 1.0000 Uani . .
C5 C 0.5574(4) 0.4242(4) 0.2500(3) 0.0539 1.0000 Uani . .
C6 C 0.4689(4) 0.3943(4) 0.2500(3) 0.0502 1.0000 Uani . .
C7 C 0.4557(4) 0.3041(4) 0.2457(3) 0.0560 1.0000 Uani . .
C8 C 0.5197(4) 0.2463(4) 0.2447(3) 0.0560 1.0000 Uani . .
C9 C 0.6089(4) 0.2744(4) 0.2459(3) 0.0500 1.0000 Uani . .
C10 C 0.6234(3) 0.3613(4) 0.2480(3) 0.0417 1.0000 Uani . .
C11 C 0.6763(4) 0.2124(4) 0.2418(4) 0.0614 1.0000 Uani . .
C12 C 0.6588(4) 0.1279(4) 0.2361(4) 0.0637 1.0000 Uani . .
C13 C 0.5738(4) 0.0967(4) 0.2327(4) 0.0673 1.0000 Uani . .
C14 C 0.5062(4) 0.1547(4) 0.2386(3) 0.0589 1.0000 Uani . .
C15 C 0.6637(3) 0.5464(4) 0.2468(3) 0.0479 1.0000 Uani . .
C16 C 0.6982(5) 0.5796(5) 0.1866(3) 0.0734 1.0000 Uani . .
C17 C 0.7820(4) 0.6107(6) 0.1863(4) 0.0857 1.0000 Uani . .
C18 C 0.8328(4) 0.6053(5) 0.2433(5) 0.0766 1.0000 Uani . .
C19 C 0.8007(4) 0.5709(5) 0.3017(4) 0.0731 1.0000 Uani . .
C20 C 0.7167(4) 0.5429(4) 0.3050(4) 0.0689 1.0000 Uani . .
C21 C 0.5212(4) 0.6639(4) 0.2488(4) 0.0612 1.0000 Uani . .
C22 C 0.4533(3) 0.7210(4) 0.2473(3) 0.0489 1.0000 Uani . .
C23 C 0.3664(3) 0.6918(4) 0.2489(3) 0.0476 1.0000 Uani . .
C24 C 0.3509(4) 0.6050(4) 0.2506(3) 0.0598 1.0000 Uani . .
C25 C 0.2992(4) 0.7541(4) 0.2484(3) 0.0586 1.0000 Uani . .
C26 C 0.3156(4) 0.8390(4) 0.2408(3) 0.0620 1.0000 Uani . .
C27 C 0.4023(4) 0.8700(4) 0.2395(4) 0.0639 1.0000 Uani . .
C28 C 0.4697(4) 0.8119(5) 0.2428(3) 0.0656 1.0000 Uani . .
C29 C 0.3091(4) 0.4217(4) 0.2463(3) 0.0565 1.0000 Uani . .
C30 C 0.2738(5) 0.4002(7) 0.1867(4) 0.0929 1.0000 Uani . .
C31 C 0.1885(5) 0.3723(8) 0.1830(5) 0.1321 1.0000 Uani . .
C32 C 0.1405(5) 0.3675(6) 0.2412(5) 0.0979 1.0000 Uani . .
C33 C 0.1748(4) 0.3916(5) 0.3005(4) 0.0713 1.0000 Uani . .
C34 C 0.2590(4) 0.4167(5) 0.3064(4) 0.0707 1.0000 Uani . .
C35 C 0.8956(4) -0.0225(4) 0.1052(3) 0.0523 1.0000 Uani . .
C36 C 0.9126(4) 0.0687(4) 0.1034(3) 0.0562 1.0000 Uani . .
C37 C 1.0005(3) 0.1004(4) 0.1037(3) 0.0456 1.0000 Uani . .
C38 C 1.0665(4) 0.0392(4) 0.1024(3) 0.0522 1.0000 Uani . .
C39 C 1.0518(3) -0.0509(4) 0.1039(3) 0.0471 1.0000 Uani . .
C40 C 0.9641(4) -0.0813(4) 0.1060(3) 0.0502 1.0000 Uani . .
C41 C 0.9487(3) -0.1698(4) 0.1067(3) 0.0570 1.0000 Uani . .
C42 C 1.0176(4) -0.2308(4) 0.1102(3) 0.0596 1.0000 Uani . .
C43 C 1.1045(4) -0.2001(4) 0.1068(4) 0.0599 1.0000 Uani . .
C44 C 1.1199(4) -0.1121(4) 0.1027(4) 0.0638 1.0000 Uani . .
C45 C 1.1723(4) -0.2626(5) 0.1105(4) 0.0659 1.0000 Uani . .
C46 C 1.1537(4) -0.3471(5) 0.1165(4) 0.0720 1.0000 Uani . .
C47 C 1.0671(5) -0.3754(5) 0.1200(4) 0.0690 1.0000 Uani . .
C48 C 1.0034(4) -0.3207(4) 0.1166(4) 0.0672 1.0000 Uani . .
C49 C 1.1601(4) 0.0693(4) 0.1018(3) 0.0530 1.0000 Uani . .
C50 C 1.2084(4) 0.0753(5) 0.0463(3) 0.0658 1.0000 Uani . .
C51 C 1.2942(4) 0.1034(5) 0.0498(4) 0.0712 1.0000 Uani . .
C52 C 1.3280(5) 0.1247(5) 0.1118(5) 0.0902 1.0000 Uani . .
C53 C 1.2794(6) 0.1177(8) 0.1703(5) 0.1280 1.0000 Uani . .
C54 C 1.1951(5) 0.0897(7) 0.1643(4) 0.1147 1.0000 Uani . .
C55 C 1.0143(3) 0.1868(4) 0.1051(3) 0.0511 1.0000 Uani . .
C56 C 0.9494(4) 0.2475(4) 0.1083(3) 0.0500 1.0000 Uani . .
C57 C 0.8625(4) 0.2179(4) 0.1073(3) 0.0583 1.0000 Uani . .
C58 C 0.8451(3) 0.1300(5) 0.1028(4) 0.0629 1.0000 Uani . .
C59 C 0.7937(4) 0.2811(4) 0.1094(3) 0.0581 1.0000 Uani . .
C60 C 0.8124(4) 0.3645(4) 0.1142(4) 0.0663 1.0000 Uani . .
C61 C 0.8982(5) 0.3924(4) 0.1165(4) 0.0699 1.0000 Uani . .
C62 C 0.9638(4) 0.3369(5) 0.1126(3) 0.0608 1.0000 Uani . .
C63 C 0.8041(3) -0.0529(4) 0.1076(3) 0.0522 1.0000 Uani . .
C64 C 0.7512(4) -0.0508(5) 0.0521(3) 0.0640 1.0000 Uani . .
C65 C 0.6650(4) -0.0818(4) 0.0576(4) 0.0695 1.0000 Uani . .
C66 C 0.6376(5) -0.1142(5) 0.1202(4) 0.0759 1.0000 Uani . .
C67 C 0.6922(5) -0.1187(5) 0.1733(4) 0.0824 1.0000 Uani . .
C68 C 0.7758(4) -0.0875(5) 0.1687(4) 0.0722 1.0000 Uani . .
H71 H 0.3910 0.2843 0.2465 0.0645 1.0000 Uiso . .
H101 H 0.6888 0.3767 0.2487 0.0493 1.0000 Uiso . .
H111 H 0.7386 0.2367 0.2436 0.0661 1.0000 Uiso . .
H121 H 0.7115 0.0817 0.2393 0.0883 1.0000 Uiso . .
H131 H 0.5612 0.0325 0.2218 0.0969 1.0000 Uiso . .
H141 H 0.4461 0.1291 0.2480 0.0689 1.0000 Uiso . .
H161 H 0.6630 0.5714 0.1448 0.0571 1.0000 Uiso . .
H171 H 0.8089 0.6159 0.1379 0.0680 1.0000 Uiso . .
H181 H 0.8882 0.6408 0.2391 0.0877 1.0000 Uiso . .
H191 H 0.8481 0.5637 0.3385 0.0958 1.0000 Uiso . .
H211 H 0.5815 0.6854 0.2486 0.0543 1.0000 Uiso . .
H241 H 0.2877 0.5883 0.2543 0.0568 1.0000 Uiso . .
H251 H 0.2388 0.7330 0.2484 0.0601 1.0000 Uiso . .
H261 H 0.2633 0.8802 0.2439 0.0754 1.0000 Uiso . .
H271 H 0.4093 0.9315 0.2279 0.0889 1.0000 Uiso . .
H281 H 0.5327 0.8363 0.2481 0.0584 1.0000 Uiso . .
H301 H 0.3058 0.4271 0.1435 0.0684 1.0000 Uiso . .
H311 H 0.1580 0.3843 0.1336 0.0976 1.0000 Uiso . .
H321 H 0.0801 0.3369 0.2383 0.0903 1.0000 Uiso . .
H331 H 0.1341 0.3916 0.3437 0.0969 1.0000 Uiso . .
H341 H 0.2854 0.4231 0.3525 0.0990 1.0000 Uiso . .
H411 H 0.8877 -0.1925 0.1069 0.0480 1.0000 Uiso . .
H441 H 1.1815 -0.0895 0.1038 0.0851 1.0000 Uiso . .
H451 H 1.2321 -0.2443 0.1091 0.0678 1.0000 Uiso . .
H461 H 1.2053 -0.3902 0.1224 0.0629 1.0000 Uiso . .
H471 H 1.0558 -0.4405 0.1216 0.0673 1.0000 Uiso . .
H481 H 0.9386 -0.3421 0.1246 0.0758 1.0000 Uiso . .
H501 H 1.1792 0.0520 0.0010 0.0772 1.0000 Uiso . .
H511 H 1.3247 0.1031 0.0033 0.0811 1.0000 Uiso . .
H521 H 1.3935 0.1365 0.1114 0.1190 1.0000 Uiso . .
H531 H 1.2943 0.1735 0.2061 0.1226 1.0000 Uiso . .
H541 H 1.1549 0.0955 0.2102 0.1078 1.0000 Uiso . .
H551 H 1.0767 0.2098 0.1027 0.0587 1.0000 Uiso . .
H581 H 0.7839 0.1032 0.1023 0.0534 1.0000 Uiso . .
H591 H 0.7287 0.2586 0.1037 0.0612 1.0000 Uiso . .
H601 H 0.7647 0.4038 0.1246 0.0719 1.0000 Uiso . .
H611 H 0.9152 0.4550 0.1163 0.0632 1.0000 Uiso . .
H621 H 1.0233 0.3532 0.1237 0.0838 1.0000 Uiso . .
H641 H 0.7785 -0.0329 0.0054 0.0546 1.0000 Uiso . .
H651 H 0.6294 -0.0774 0.0128 0.0716 1.0000 Uiso . .
H661 H 0.5730 -0.1295 0.1193 0.0890 1.0000 Uiso . .
H671 H 0.6675 -0.1565 0.2139 0.1016 1.0000 Uiso . .
H681 H 0.8200 -0.1075 0.2104 0.0989 1.0000 Uiso . .
H201 H 0.6948 0.5190 0.3522 0.0949 1.0000 Uiso . .

loop_
_atom_site_aniso_label
_atom_site_aniso_U_11
_atom_site_aniso_U_22
_atom_site_aniso_U_33
_atom_site_aniso_U_23
_atom_site_aniso_U_13
_atom_site_aniso_U_12
C1 0.013(3) 0.071(4) 0.073(4) -0.005(3) 0.004(3) -0.011(3)
C2 0.042(3) 0.083(5) 0.034(3) 0.001(3) 0.002(3) -0.019(3)
C3 0.067(5) 0.083(5) 0.049(4) 0.008(4) 0.007(3) -0.013(4)
C4 0.015(3) 0.089(5) 0.060(4) 0.001(4) -0.006(3) -0.012(3)
C5 0.061(4) 0.065(4) 0.036(3) -0.007(3) 0.003(3) -0.022(3)
C6 0.037(3) 0.078(4) 0.036(3) 0.012(3) 0.003(3) -0.002(3)
C7 0.057(4) 0.054(4) 0.058(4) 0.001(3) -0.013(3) 0.005(3)
C8 0.071(4) 0.059(4) 0.038(3) -0.002(3) -0.001(3) -0.012(3)
C9 0.038(3) 0.067(4) 0.045(3) 0.015(3) 0.016(3) 0.002(3)
C10 0.028(3) 0.055(4) 0.042(3) 0.001(3) -0.002(3) 0.012(2)
C11 0.041(3) 0.077(5) 0.066(4) 0.017(4) -0.006(3) -0.005(3)
C12 0.064(4) 0.062(4) 0.064(4) 0.002(3) 0.007(3) 0.007(3)
C13 0.058(4) 0.081(5) 0.063(4) 0.006(4) -0.001(3) 0.002(3)
C14 0.042(3) 0.089(5) 0.046(4) 0.007(3) 0.017(3) -0.002(3)
C15 0.027(3) 0.067(4) 0.049(3) -0.020(3) -0.006(3) 0.003(2)
C16 0.069(5) 0.108(6) 0.043(4) 0.000(4) 0.002(3) -0.004(4)
C17 0.028(4) 0.135(7) 0.094(6) 0.017(5) 0.025(4) -0.023(4)
C18 0.031(3) 0.098(5) 0.100(6) 0.001(5) -0.010(4) -0.014(3)
C19 0.056(4) 0.084(5) 0.079(5) 0.013(4) -0.007(4) -0.006(4)
C20 0.050(4) 0.080(5) 0.076(5) 0.013(4) -0.005(4) -0.008(3)
C21 0.038(3) 0.075(4) 0.071(4) 0.003(4) 0.002(3) -0.005(3)
C22 0.023(3) 0.073(4) 0.051(3) 0.008(3) 0.001(3) -0.006(3)
C23 0.033(3) 0.064(4) 0.046(3) -0.005(3) -0.006(3) 0.005(3)
C24 0.057(4) 0.081(5) 0.041(3) -0.019(3) -0.006(3) 0.007(3)
C25 0.059(4) 0.077(5) 0.040(3) 0.001(3) 0.007(3) -0.007(3)
C26 0.070(4) 0.065(4) 0.052(4) -0.009(3) 0.004(3) 0.011(3)
C27 0.056(4) 0.065(4) 0.071(5) -0.007(4) 0.002(4) 0.002(3)
C28 0.071(4) 0.086(5) 0.040(3) -0.010(3) -0.009(3) -0.007(4)
C29 0.054(4) 0.058(4) 0.057(4) -0.010(3) -0.002(3) 0.007(3)
C30 0.065(5) 0.175(9) 0.039(4) -0.024(5) 0.006(4) -0.023(5)
C31 0.054(5) 0.267(13) 0.075(6) -0.039(7) -0.022(5) -0.035(6)
C32 0.050(4) 0.153(8) 0.091(6) -0.000(6) 0.021(5) -0.042(4)
C33 0.054(4) 0.093(5) 0.067(5) 0.014(4) 0.004(4) -0.005(3)
C34 0.046(4) 0.091(5) 0.075(5) -0.009(4) -0.003(3) -0.009(3)
C35 0.066(4) 0.047(4) 0.044(3) 0.005(3) 0.003(3) -0.000(3)
C36 0.042(3) 0.073(4) 0.054(4) 0.017(3) 0.011(3) 0.014(3)
C37 0.022(3) 0.066(4) 0.049(4) -0.002(3) 0.006(3) -0.020(2)
C38 0.066(4) 0.066(4) 0.024(3) -0.002(3) -0.002(3) -0.004(3)
C39 0.011(2) 0.077(4) 0.054(4) -0.011(3) 0.005(3) 0.001(2)
C40 0.046(3) 0.050(4) 0.054(4) -0.004(3) -0.001(3) -0.008(3)
C41 0.034(3) 0.093(5) 0.044(3) -0.014(3) -0.008(3) -0.008(3)
C42 0.068(4) 0.071(4) 0.040(3) -0.008(3) 0.006(3) 0.002(3)
C43 0.040(3) 0.084(5) 0.056(4) -0.002(4) 0.016(3) -0.017(3)
C44 0.059(4) 0.066(4) 0.067(4) 0.011(3) -0.004(4) -0.009(3)
C45 0.047(4) 0.092(5) 0.059(4) -0.018(4) -0.009(3) 0.005(3)
C46 0.046(4) 0.084(5) 0.086(5) -0.010(4) -0.010(4) -0.002(3)
C47 0.077(5) 0.074(5) 0.056(4) 0.002(4) -0.001(4) 0.013(4)
C48 0.069(4) 0.049(4) 0.084(5) -0.000(3) 0.021(4) -0.004(3)
C49 0.045(3) 0.074(4) 0.041(3) 0.000(3) -0.005(3) -0.012(3)
C50 0.074(5) 0.084(5) 0.039(4) 0.003(3) 0.005(3) -0.004(3)
C51 0.051(4) 0.101(6) 0.061(5) 0.006(4) 0.032(3) -0.009(4)
C52 0.069(5) 0.120(7) 0.082(6) 0.000(5) -0.009(5) -0.025(4)
C53 0.092(6) 0.232(12) 0.061(5) -0.021(7) 0.019(5) -0.060(7)
C54 0.048(5) 0.222(11) 0.074(6) -0.011(6) 0.008(4) -0.037(5)
C55 0.039(3) 0.070(4) 0.044(3) 0.003(3) 0.002(3) -0.024(3)
C56 0.045(3) 0.068(4) 0.038(3) 0.001(3) 0.008(3) -0.001(3)
C57 0.064(4) 0.067(4) 0.044(3) 0.001(3) -0.005(3) -0.006(3)
C58 0.023(3) 0.097(5) 0.069(4) 0.002(4) -0.010(3) -0.019(3)
C59 0.051(4) 0.066(4) 0.056(4) 0.005(3) 0.005(3) 0.004(3)
C60 0.060(4) 0.073(5) 0.065(4) 0.008(4) 0.008(3) 0.005(3)
C61 0.083(5) 0.064(4) 0.063(5) 0.012(4) -0.013(4) -0.026(4)
C62 0.042(3) 0.080(5) 0.061(4) -0.004(4) -0.012(3) -0.000(3)
C63 0.033(3) 0.065(4) 0.059(4) 0.004(3) 0.005(3) -0.011(2)
C64 0.071(4) 0.087(5) 0.034(3) -0.012(3) -0.002(3) -0.009(4)
C65 0.062(4) 0.081(5) 0.066(5) -0.017(4) -0.025(4) -0.002(3)
C66 0.072(5) 0.106(6) 0.050(4) -0.003(4) 0.011(4) -0.011(4)
C67 0.068(5) 0.126(7) 0.052(4) 0.008(4) -0.009(4) -0.020(4)
C68 0.032(3) 0.110(6) 0.074(5) 0.011(4) -0.001(3) -0.019(3)

loop_
_geom_bond_atom_site_label_1
_geom_bond_site_symmetry_1
_geom_bond_atom_site_label_2
_geom_bond_site_symmetry_2
_geom_bond_distance
_geom_bond_publ_flag
C1 . C29 . 1.521(8) yes
C1 . C6 . 1.412(8) yes
C1 . C2 . 1.386(9) yes
C2 . C24 . 1.409(9) yes
C2 . C3 . 1.480(9) yes
C3 . C21 . 1.461(9) yes
C3 . C4 . 1.42(1) yes
C4 . C15 . 1.465(7) yes
C4 . C5 . 1.382(9) yes
C5 . C10 . 1.418(8) yes
C5 . C6 . 1.452(8) yes
C6 . C7 . 1.417(8) yes
C7 . H71 . 1.052 no
C7 . C8 . 1.340(9) yes
C8 . C14 . 1.443(9) yes
C8 . C9 . 1.453(8) yes
C9 . C11 . 1.425(9) yes
C9 . C10 . 1.370(8) yes
C10 . H101 . 1.044 no
C11 . H111 . 1.039 no
C11 . C12 . 1.345(9) yes
C12 . H121 . 1.091 no
C12 . C13 . 1.409(9) yes
C13 . H131 . 1.039 no
C13 . C14 . 1.387(9) yes
C14 . H141 . 1.031 no
C15 . C20 . 1.406(9) yes
C15 . C16 . 1.391(9) yes
C16 . H161 . 0.991 no
C16 . C17 . 1.39(1) yes
C17 . H171 . 1.036 no
C17 . C18 . 1.367(11) yes
C18 . H181 . 1.026 no
C18 . C19 . 1.355(11) yes
C19 . H191 . 1.035 no
C19 . C20 . 1.377(9) yes
C20 . H201 . 1.050 no
C21 . H211 . 0.995 no
C21 . C22 . 1.378(9) yes
C22 . C28 . 1.438(9) yes
C22 . C23 . 1.425(7) yes
C23 . C25 . 1.423(9) yes
C23 . C24 . 1.370(8) yes
C24 . H241 . 1.019 no
C25 . H251 . 0.994 no
C25 . C26 . 1.351(9) yes
C26 . H261 . 1.036 no
C26 . C27 . 1.431(9) yes
C27 . H271 . 0.989 no
C27 . C28 . 1.38(1) yes
C28 . H281 . 1.055 no
C29 . C34 . 1.41(1) yes
C29 . C30 . 1.33(1) yes
C30 . H301 . 1.064 no
C30 . C31 . 1.397(11) yes
C31 . H311 . 1.089 no
C31 . C32 . 1.362(12) yes
C32 . H321 . 1.054 no
C32 . C33 . 1.328(11) yes
C33 . H331 . 1.052 no
C33 . C34 . 1.370(9) yes
C34 . H341 . 0.993 no
C35 . C63 . 1.497(8) yes
C35 . C40 . 1.402(8) yes
C35 . C36 . 1.443(9) yes
C36 . C58 . 1.416(8) yes
C36 . C37 . 1.452(8) yes
C37 . C55 . 1.361(8) yes
C37 . C38 . 1.396(8) yes
C38 . C49 . 1.528(8) yes
C38 . C39 . 1.419(9) yes
C39 . C44 . 1.423(8) yes
C39 . C40 . 1.443(8) yes
C40 . C41 . 1.395(8) yes
C41 . H411 . 1.010 no
C41 . C42 . 1.431(8) yes
C42 . C48 . 1.421(9) yes
C42 . C43 . 1.432(8) yes
C43 . C45 . 1.435(9) yes
C43 . C44 . 1.391(9) yes
C44 . H441 . 1.019 no
C45 . H451 . 0.972 no
C45 . C46 . 1.35(1) yes
C46 . H461 . 1.050 no
C46 . C47 . 1.417(9) yes
C47 . H471 . 1.026 no
C47 . C48 . 1.307(9) yes
C48 . H481 . 1.070 no
C49 . C54 . 1.37(1) yes
C49 . C50 . 1.322(9) yes
C50 . H501 . 1.058 no
C50 . C51 . 1.404(9) yes
C51 . H511 . 1.025 no
C51 . C52 . 1.360(11) yes
C52 . H521 . 1.034 no
C52 . C53 . 1.373(12) yes
C53 . H531 . 1.138 no
C53 . C54 . 1.384(11) yes
C54 . H541 . 1.098 no
C55 . H551 . 1.034 no
C55 . C56 . 1.382(8) yes
C56 . C62 . 1.410(9) yes
C56 . C57 . 1.427(8) yes
C57 . C59 . 1.452(8) yes
C57 . C58 . 1.396(9) yes
C58 . H581 . 1.036 no
C59 . H591 . 1.074 no
C59 . C60 . 1.332(9) yes
C60 . H601 . 0.981 no
C60 . C61 . 1.403(9) yes
C61 . H611 . 1.007 no
C61 . C62 . 1.337(9) yes
C62 . H621 . 0.983 no
C63 . C68 . 1.38(1) yes
C63 . C64 . 1.362(9) yes
C64 . H641 . 1.043 no
C64 . C65 . 1.426(9) yes
C65 . H651 . 1.038 no
C65 . C66 . 1.39(1) yes
C66 . H661 . 1.032 no
C66 . C67 . 1.34(1) yes
C67 . H671 . 1.060 no
C67 . C68 . 1.39(1) yes
C68 . H681 . 1.109 no

loop_
_cod_related_entry_id
_cod_related_entry_database
_cod_related_entry_code
1 ChemSpider 9376318
